data_7132208
loop_
_publ_author_name
'Removski, Nicole'
'Wolf, Michael O.'

_publ_section_title
;
 The unexpected effect of ferrocenyl substituents on the photochemistry of
 dianthryl sulfoxides.
;
_journal_name_full 'Chemical communications (Cambridge, England)'
_journal_paper_doi 10.1039/d3cc04345b
_journal_year 2023
_chemical_formula_moiety 'C48 H34 Fe2 O S'
_chemical_formula_sum 'C48 H34 Fe2 O S'
_chemical_formula_weight 770.51
_chemical_melting_point ?
_chemical_name_common Ferrocenyl
_chemical_name_systematic 2,2'-(Sulfinylbis(anthracene-10,9-diyl))diferrocene
_chemical_properties_physical Light-sensitive
_space_group_crystal_system orthorhombic
_space_group_IT_number 20
_space_group_name_Hall 'C 2c 2'
_space_group_name_H-M_alt 'C 2 2 21'
_atom_sites_solution_hydrogens geom
_audit_creation_method SHELXL-2018/3
_audit_update_record
;
2023-09-01 deposited with the CCDC.	2023-10-01 downloaded from the CCDC.
;
_cell_angle_alpha 90
_cell_angle_beta 90
_cell_angle_gamma 90
_cell_formula_units_Z 8
_cell_length_a 10.591(6)
_cell_length_b 42.48(3)
_cell_length_c 15.387(8)
_cell_measurement_reflns_used 9898
_cell_measurement_temperature 173(2)
_cell_measurement_theta_max 24.14
_cell_measurement_theta_min 2.33
_cell_volume 6923(7)
_computing_structure_refinement 'SHELXL-2018/3 (Sheldrick, 2018)'
_diffrn_ambient_temperature 173(2)
_diffrn_measured_fraction_theta_full 0.998
_diffrn_measured_fraction_theta_max 0.998
_diffrn_measurement_device_type 'Bruker APEX-II CCD'
_diffrn_radiation_type MoK\a
_diffrn_radiation_wavelength 0.71073
_diffrn_reflns_av_R_equivalents 0.0839
_diffrn_reflns_av_unetI/netI 0.0814
_diffrn_reflns_Laue_measured_fraction_full 0.998
_diffrn_reflns_Laue_measured_fraction_max 0.998
_diffrn_reflns_limit_h_max 12
_diffrn_reflns_limit_h_min -10
_diffrn_reflns_limit_k_max 48
_diffrn_reflns_limit_k_min -37
_diffrn_reflns_limit_l_max 17
_diffrn_reflns_limit_l_min -17
_diffrn_reflns_number 18005
_diffrn_reflns_point_group_measured_fraction_full 0.997
_diffrn_reflns_point_group_measured_fraction_max 0.997
_diffrn_reflns_theta_full 24.137
_diffrn_reflns_theta_max 24.137
_diffrn_reflns_theta_min 0.959
_exptl_absorpt_coefficient_mu 0.938
_exptl_absorpt_correction_T_max 0.7450
_exptl_absorpt_correction_T_min 0.5627
_exptl_absorpt_correction_type multi-scan
_exptl_crystal_colour red
_exptl_crystal_density_diffrn 1.479
_exptl_crystal_description irregular
_exptl_crystal_F_000 3184
_exptl_crystal_recrystallization_method 'Vapour deposition'
_exptl_crystal_size_max 0.24
_exptl_crystal_size_mid 0.21
_exptl_crystal_size_min 0.09
_refine_diff_density_max 0.483
_refine_diff_density_min -0.500
_refine_diff_density_rms 0.090
_refine_ls_abs_structure_details
;
 Refined as an inversion twin.
;
_refine_ls_abs_structure_Flack 0.53(7)
_refine_ls_extinction_coef 0.00075(17)
_refine_ls_extinction_expression Fc^*^=kFc[1+0.001xFc^2^\l^3^/sin(2\q)]^-1/4^
_refine_ls_extinction_method 'SHELXL-2018/3 (Sheldrick 2018)'
_refine_ls_goodness_of_fit_ref 1.093
_refine_ls_hydrogen_treatment constr
_refine_ls_matrix_type full
_refine_ls_number_parameters 632
_refine_ls_number_reflns 5531
_refine_ls_number_restraints 1477
_refine_ls_restrained_S_all 0.982
_refine_ls_R_factor_all 0.0979
_refine_ls_R_factor_gt 0.0776
_refine_ls_shift/su_max 0.000
_refine_ls_shift/su_mean 0.000
_refine_ls_structure_factor_coef Fsqd
_refine_ls_weighting_details 'w=1/[\s^2^(Fo^2^)+(0.0525P)^2^+43.0601P] where P=(Fo^2^+2Fc^2^)/3'
_refine_ls_weighting_scheme calc
_refine_ls_wR_factor_gt 0.1778
_refine_ls_wR_factor_ref 0.1902
_reflns_Friedel_coverage 0.789
_reflns_Friedel_fraction_full 0.996
_reflns_Friedel_fraction_max 0.996
_reflns_number_gt 4461
_reflns_number_total 5531
_reflns_threshold_expression 'I > 2\s(I)'
_cod_data_source_file d3cc04345b2.cif
_cod_data_source_block c2221_a
_cod_depositor_comments
;
The following automatic conversions were performed:

data item '_chemical_melting_point' value 'Unknown' was changed to
'?' -- the value is undefined or not given.

Automatic conversion script
Id: cif_fix_values 8170 2020-07-09 18:12:32Z antanas 
;
_cod_database_code 7132208
_shelx_shelxl_version_number 2018/3
_shelx_space_group_comment
;
The symmetry employed for this shelxl refinement is uniquely defined
by the following loop, which should always be used as a source of
symmetry information in preference to the above space-group names.
They are only intended as comments.
;
_vrf PROBLEM:

loop_
_space_group_symop_operation_xyz
'x, y, z'
'-x, -y, z+1/2'
'-x, y, -z+1/2'
'x, -y, -z'
'x+1/2, y+1/2, z'
'-x+1/2, -y+1/2, z+1/2'
'-x+1/2, y+1/2, -z+1/2'
'x+1/2, -y+1/2, -z'

loop_
_atom_site_label
_atom_site_type_symbol
_atom_site_fract_x
_atom_site_fract_y
_atom_site_fract_z
_atom_site_U_iso_or_equiv
_atom_site_adp_type
_atom_site_occupancy
_atom_site_site_symmetry_order
_atom_site_calc_flag
_atom_site_refinement_flags_posn
_atom_site_refinement_flags_adp
_atom_site_refinement_flags_occupancy
_atom_site_disorder_assembly
_atom_site_disorder_group
Fe01 Fe 0.47415(14) 0.68144(4) -0.01411(9) 0.0354(4) Uani 1 1 d . . . . .
Fe00 Fe 0.7693(5) 0.43126(10) -0.2696(3) 0.0745(16) Uani 0.500(4) 1 d . U P A -1
Fe1 Fe 0.7176(5) 0.43231(10) 0.2590(4) 0.0832(18) Uani 0.500(4) 1 d . U P A -1
C7 C 0.6148(8) 0.7483(2) 0.1231(6) 0.0263(19) Uani 1 1 d . U . . .
C14 C 0.5103(9) 0.8078(2) 0.0798(6) 0.034(2) Uani 1 1 d . U . . .
C6 C 0.6734(8) 0.7196(2) 0.1497(6) 0.030(2) Uani 1 1 d . U . . .
H6 H 0.672939 0.702570 0.111599 0.036 Uiso 1 1 calc R U . . .
C13 C 0.4697(12) 0.8377(3) 0.0491(8) 0.047(3) Uani 1 1 d . U . . .
H13 H 0.459187 0.853791 0.089594 0.056 Uiso 1 1 calc R U . . .
C9 C 0.5211(8) 0.7833(2) 0.0159(6) 0.0283(17) Uani 1 1 d . U . . .
C2 C 0.6129(8) 0.7730(2) 0.1854(6) 0.029(2) Uani 1 1 d . U . . .
C8 C 0.5597(7) 0.7529(2) 0.0398(6) 0.0254(19) Uani 1 1 d . U . . .
C4 C 0.7355(9) 0.7418(3) 0.2848(6) 0.041(2) Uani 1 1 d . U . . .
H4 H 0.779624 0.739790 0.336733 0.049 Uiso 1 1 calc R U . . .
C1 C 0.5447(9) 0.8014(2) 0.1663(6) 0.033(2) Uani 1 1 d . U . . .
C16 C 0.6340(10) 0.7044(3) -0.0534(6) 0.039(2) Uani 1 1 d . U . . .
H16 H 0.714425 0.701322 -0.030733 0.047 Uiso 1 1 calc R U . . .
C18 C 0.4585(14) 0.6981(3) -0.1368(7) 0.054(3) Uani 1 1 d . U . . .
H18 H 0.402007 0.690720 -0.178280 0.064 Uiso 1 1 calc R U . . .
C10 C 0.4927(9) 0.7922(2) -0.0713(6) 0.036(2) Uani 1 1 d . U . . .
H10 H 0.496500 0.776839 -0.114329 0.043 Uiso 1 1 calc R U . . .
C19 C 0.4360(9) 0.7227(3) -0.0770(6) 0.037(2) Uani 1 1 d . U . . .
H19 H 0.361400 0.734113 -0.072651 0.044 Uiso 1 1 calc R U . . .
C5 C 0.7292(10) 0.7161(3) 0.2277(6) 0.042(3) Uani 1 1 d . U . . .
H5 H 0.763390 0.696735 0.243714 0.050 Uiso 1 1 calc R U . . .
C3 C 0.6793(10) 0.7694(3) 0.2661(6) 0.039(2) Uani 1 1 d . U . . .
H3 H 0.683398 0.786006 0.305287 0.046 Uiso 1 1 calc R U . . .
C20 C 0.4254(9) 0.6721(2) 0.1115(5) 0.055(3) Uani 1 1 d G U . B 1
H20 H 0.434892 0.685564 0.158739 0.067 Uiso 1 1 calc R U . B 1
C21 C 0.5167(8) 0.6503(2) 0.0807(7) 0.068(3) Uani 1 1 d G U . B 1
H21 H 0.596587 0.647035 0.104170 0.081 Uiso 1 1 calc R U . B 1
C22 C 0.4648(12) 0.63446(19) 0.0078(7) 0.089(4) Uani 1 1 d G U . B 1
H22 H 0.504607 0.618957 -0.024910 0.107 Uiso 1 1 calc R U . B 1
C23 C 0.3413(11) 0.6464(2) -0.0065(6) 0.086(4) Uani 1 1 d G U . B 1
H23 H 0.286065 0.640133 -0.050117 0.103 Uiso 1 1 calc R U . B 1
C24 C 0.3169(8) 0.6697(2) 0.0577(7) 0.070(4) Uani 1 1 d G U . B 1
H24 H 0.242979 0.681299 0.063384 0.084 Uiso 1 1 calc R U . B 1
C15 C 0.5456(8) 0.7272(2) -0.0239(6) 0.0307(19) Uani 1 1 d . U . . .
C12 C 0.4467(11) 0.8439(3) -0.0307(8) 0.053(3) Uani 1 1 d . U . . .
H12 H 0.420019 0.864030 -0.046003 0.064 Uiso 1 1 calc R U . . .
C11 C 0.4607(11) 0.8215(3) -0.0943(7) 0.049(3) Uani 1 1 d . U . . .
H11 H 0.448087 0.826667 -0.152427 0.059 Uiso 1 1 calc R U . . .
C17 C 0.5802(13) 0.6870(3) -0.1228(8) 0.056(3) Uani 1 1 d . U . . .
H17 H 0.619626 0.670968 -0.153643 0.067 Uiso 1 1 calc R U . . .
O1 O 0.360(2) 0.8416(4) 0.2219(13) 0.084(7) Uani 0.5 1 d . U P . .
C65 C 0.664(2) 0.4355(4) -0.3771(13) 0.078(7) Uani 0.500(4) 1 d G U P A -1
H65 H 0.623529 0.419303 -0.406314 0.094 Uiso 0.500(4) 1 calc R U P A -1
C64 C 0.6133(16) 0.4537(5) -0.3080(13) 0.072(6) Uani 0.500(4) 1 d G U P A -1
H64 H 0.533089 0.451458 -0.284156 0.086 Uiso 0.500(4) 1 calc R U P A -1
C63 C 0.706(2) 0.4759(4) -0.2819(12) 0.069(6) Uani 0.500(4) 1 d G U P A -1
C67 C 0.8145(16) 0.4714(5) -0.3347(13) 0.076(6) Uani 0.500(4) 1 d G U P A -1
H67 H 0.889281 0.482849 -0.331409 0.091 Uiso 0.500(4) 1 calc R U P A -1
C66 C 0.7887(19) 0.4465(5) -0.3936(12) 0.079(7) Uani 0.500(4) 1 d G U P A -1
H66 H 0.843667 0.438703 -0.435518 0.095 Uiso 0.500(4) 1 calc R U P A -1
C70 C 0.770(3) 0.3843(5) -0.2438(18) 0.100(9) Uani 0.500(4) 1 d G U P A -1
H70 H 0.727130 0.369118 -0.276098 0.120 Uiso 0.500(4) 1 calc R U P A -1
C71 C 0.895(3) 0.3951(6) -0.2589(15) 0.099(8) Uani 0.500(4) 1 d G U P A -1
H71 H 0.951675 0.387643 -0.304585 0.119 Uiso 0.500(4) 1 calc R U P A -1
C72 C 0.923(2) 0.4182(6) -0.1952(15) 0.080(7) Uani 0.500(4) 1 d G U P A -1
H72 H 0.998763 0.429172 -0.190055 0.097 Uiso 0.500(4) 1 calc R U P A -1
C68 C 0.816(2) 0.4217(6) -0.1408(13) 0.085(7) Uani 0.500(4) 1 d G U P A -1
H68 H 0.808699 0.435358 -0.093753 0.102 Uiso 0.500(4) 1 calc R U P A -1
C69 C 0.721(2) 0.4008(6) -0.1708(18) 0.092(9) Uani 0.500(4) 1 d G U P A -1
H69 H 0.640821 0.398243 -0.146931 0.110 Uiso 0.500(4) 1 calc R U P A -1
C45 C 0.565(3) 0.4228(6) 0.1903(19) 0.113(9) Uani 0.500(4) 1 d G U P A -1
H45 H 0.489611 0.436207 0.185265 0.136 Uiso 0.500(4) 1 calc R U P A -1
C46 C 0.584(3) 0.3990(7) 0.2537(16) 0.125(9) Uani 0.500(4) 1 d G U P A -1
H46 H 0.526154 0.393343 0.300590 0.150 Uiso 0.500(4) 1 calc R U P A -1
C47 C 0.703(3) 0.3846(5) 0.2363(16) 0.123(10) Uani 0.500(4) 1 d G U P A -1
H47 H 0.738881 0.368232 0.267892 0.148 Uiso 0.500(4) 1 calc R U P A -1
C48 C 0.756(3) 0.3994(6) 0.1622(16) 0.109(10) Uani 0.500(4) 1 d G U P A -1
H48 H 0.833088 0.394533 0.136736 0.131 Uiso 0.500(4) 1 calc R U P A -1
C44 C 0.671(3) 0.4231(6) 0.1338(13) 0.106(9) Uani 0.500(4) 1 d G U P A -1
H44 H 0.682038 0.436365 0.086420 0.127 Uiso 0.500(4) 1 calc R U P A -1
C41 C 0.827(2) 0.4366(5) 0.3677(14) 0.079(8) Uani 0.500(4) 1 d G U P A -1
H41 H 0.865761 0.420464 0.398989 0.095 Uiso 0.500(4) 1 calc R U P A -1
C40 C 0.8820(16) 0.4534(5) 0.2974(14) 0.078(6) Uani 0.500(4) 1 d G U P A -1
H40 H 0.962323 0.450261 0.274515 0.093 Uiso 0.500(4) 1 calc R U P A -1
C39 C 0.792(2) 0.4759(5) 0.2681(12) 0.071(6) Uani 0.500(4) 1 d G U P A -1
C43 C 0.6826(17) 0.4730(5) 0.3204(14) 0.077(6) Uani 0.500(4) 1 d G U P A -1
H43 H 0.609307 0.484920 0.315188 0.092 Uiso 0.500(4) 1 calc R U P A -1
C42 C 0.704(2) 0.4487(5) 0.3819(13) 0.080(7) Uani 0.500(4) 1 d G U P A -1
H42 H 0.647585 0.441884 0.424127 0.097 Uiso 0.500(4) 1 calc R U P A -1
C57 C 0.735(2) 0.5337(3) -0.2448(10) 0.070(7) Uani 0.500(4) 1 d DG U P A -1
C58 C 0.751(2) 0.5405(4) -0.3325(9) 0.076(8) Uani 0.500(4) 1 d G U P A -1
H58 H 0.740257 0.524773 -0.373874 0.092 Uiso 0.500(4) 1 calc R U P A -1
C59 C 0.784(2) 0.5708(5) -0.3584(8) 0.088(10) Uani 0.500(4) 1 d G U P A -1
H59 H 0.794555 0.575314 -0.417073 0.105 Uiso 0.500(4) 1 calc R U P A -1
C60 C 0.800(2) 0.5943(3) -0.2966(12) 0.075(8) Uani 0.500(4) 1 d DG U P A -1
H60 H 0.821865 0.614562 -0.313932 0.090 Uiso 0.500(4) 1 calc R U P A -1
C61 C 0.784(2) 0.5875(3) -0.2089(10) 0.071(7) Uani 0.500(4) 1 d DG U P A -1
H61 H 0.794877 0.603270 -0.167590 0.085 Uiso 0.500(4) 1 calc R U P A -1
C62 C 0.751(2) 0.5573(4) -0.1831(8) 0.068(7) Uani 0.500(4) 1 d DG U P A -1
C49 C 0.719(2) 0.5505(4) -0.0963(9) 0.057(5) Uani 0.500(4) 1 d D U P A -1
C55 C 0.6375(17) 0.4992(4) -0.1332(9) 0.072(6) Uani 0.500(4) 1 d DG U P A -1
C50 C 0.6422(16) 0.5246(3) -0.0763(10) 0.066(6) Uani 0.500(4) 1 d DG U P A -1
C51 C 0.5834(18) 0.5227(4) 0.0042(10) 0.074(7) Uani 0.500(4) 1 d DG U P A -1
H51 H 0.586624 0.539706 0.042270 0.089 Uiso 0.500(4) 1 calc R U P A -1
C52 C 0.5198(18) 0.4954(4) 0.0280(9) 0.083(8) Uani 0.500(4) 1 d DG U P A -1
H52 H 0.480475 0.494142 0.081906 0.100 Uiso 0.500(4) 1 calc R U P A -1
C53 C 0.5150(16) 0.4700(4) -0.0289(11) 0.074(6) Uani 0.500(4) 1 d DG U P A -1
H53 H 0.472487 0.451742 -0.012963 0.088 Uiso 0.500(4) 1 calc R U P A -1
C54 C 0.5739(17) 0.4719(3) -0.1094(10) 0.074(7) Uani 0.500(4) 1 d DG U P A -1
H54 H 0.570649 0.454906 -0.147469 0.089 Uiso 0.500(4) 1 calc R U P A -1
C56 C 0.691(3) 0.5021(7) -0.2157(12) 0.075(6) Uani 0.500(4) 1 d D U P A -1
C32 C 0.816(2) 0.5025(7) 0.2019(19) 0.067(5) Uani 0.500(4) 1 d . U P A -1
C33 C 0.8697(18) 0.4978(5) 0.1172(10) 0.075(6) Uani 0.500(4) 1 d G U P A -1
C34 C 0.923(2) 0.4687(4) 0.0988(11) 0.084(9) Uani 0.500(4) 1 d G U P A -1
H34 H 0.917595 0.452436 0.139163 0.101 Uiso 0.500(4) 1 calc R U P A -1
C35 C 0.984(2) 0.4638(4) 0.0201(12) 0.099(10) Uani 0.500(4) 1 d G U P A -1
H35 H 1.020034 0.444289 0.007802 0.118 Uiso 0.500(4) 1 calc R U P A -1
C36 C 0.992(2) 0.4881(4) -0.0403(10) 0.087(9) Uani 0.500(4) 1 d G U P A -1
H36 H 1.033471 0.484794 -0.092908 0.104 Uiso 0.500(4) 1 calc R U P A -1
C37 C 0.9391(19) 0.5172(4) -0.0219(11) 0.071(7) Uani 0.500(4) 1 d G U P A -1
H37 H 0.944469 0.533445 -0.062258 0.085 Uiso 0.500(4) 1 calc R U P A -1
C38 C 0.8777(17) 0.5221(3) 0.0568(12) 0.065(6) Uani 0.500(4) 1 d G U P A -1
C25 C 0.817(3) 0.5505(6) 0.0726(18) 0.065(6) Uani 0.500(4) 1 d . U P A -1
C26 C 0.770(2) 0.5572(4) 0.1590(9) 0.063(6) Uani 0.500(4) 1 d G U P A -1
C27 C 0.732(2) 0.5877(4) 0.1790(12) 0.071(8) Uani 0.500(4) 1 d G U P A -1
H27 H 0.727022 0.602778 0.135374 0.085 Uiso 0.500(4) 1 calc R U P A -1
C28 C 0.701(2) 0.5955(3) 0.2640(13) 0.073(8) Uani 0.500(4) 1 d G U P A -1
H28 H 0.675815 0.615938 0.277398 0.088 Uiso 0.500(4) 1 calc R U P A -1
C29 C 0.708(2) 0.5729(4) 0.3292(10) 0.074(8) Uani 0.500(4) 1 d G U P A -1
H29 H 0.687794 0.578218 0.386117 0.089 Uiso 0.500(4) 1 calc R U P A -1
C30 C 0.746(2) 0.5425(4) 0.3092(10) 0.065(7) Uani 0.500(4) 1 d G U P A -1
H30 H 0.750980 0.527337 0.352813 0.078 Uiso 0.500(4) 1 calc R U P A -1
C31 C 0.7769(19) 0.5346(3) 0.2241(11) 0.062(6) Uani 0.500(4) 1 d G U P A -1
S2 S 0.7811(7) 0.57804(16) -0.0133(5) 0.0667(18) Uani 0.5 1 d . U P A -1
O3 O 0.906(3) 0.5893(6) -0.0427(19) 0.061(8) Uani 0.310(16) 1 d . U P A -1
O2 O 0.674(5) 0.5984(12) -0.001(3) 0.084(15) Uani 0.190(16) 1 d . U P A -1
S1 S 0.5220(13) 0.82810(11) 0.2521(16) 0.038(3) Uani 0.5 1 d . U P . .

loop_
_atom_site_aniso_label
_atom_site_aniso_U_11
_atom_site_aniso_U_22
_atom_site_aniso_U_33
_atom_site_aniso_U_23
_atom_site_aniso_U_13
_atom_site_aniso_U_12
Fe01 0.0341(7) 0.0461(8) 0.0260(7) 0.0050(7) 0.0066(6) 0.0016(7)
Fe00 0.105(4) 0.057(3) 0.061(3) 0.001(2) 0.006(3) -0.028(3)
Fe1 0.109(5) 0.066(3) 0.075(3) -0.014(3) -0.009(3) 0.017(3)
C7 0.014(4) 0.042(5) 0.023(4) 0.011(3) 0.004(3) -0.002(4)
C14 0.026(5) 0.035(5) 0.040(5) 0.014(4) -0.004(4) -0.011(4)
C6 0.022(5) 0.045(6) 0.024(4) 0.008(4) 0.003(4) 0.006(4)
C13 0.038(6) 0.042(6) 0.061(6) 0.020(5) -0.005(6) 0.000(5)
C9 0.008(3) 0.043(4) 0.033(4) 0.008(4) -0.007(4) -0.009(4)
C2 0.017(4) 0.049(5) 0.021(4) 0.008(4) 0.002(3) -0.004(4)
C8 0.002(4) 0.044(4) 0.030(4) 0.010(3) 0.001(3) -0.002(3)
C4 0.019(5) 0.081(7) 0.022(5) 0.014(4) -0.003(4) 0.009(5)
C1 0.022(5) 0.037(5) 0.041(5) 0.009(4) -0.006(4) -0.007(4)
C16 0.039(5) 0.050(6) 0.029(5) 0.015(4) 0.011(4) 0.009(4)
C18 0.073(7) 0.061(7) 0.026(5) 0.000(4) -0.015(5) -0.012(6)
C10 0.023(6) 0.048(5) 0.035(5) 0.020(4) -0.004(4) -0.014(4)
C19 0.027(5) 0.055(6) 0.027(5) 0.007(4) -0.011(4) 0.001(4)
C5 0.032(6) 0.066(7) 0.026(5) 0.018(4) 0.006(4) 0.015(5)
C3 0.027(6) 0.067(6) 0.021(5) 0.002(5) -0.003(4) 0.003(5)
C20 0.054(6) 0.055(7) 0.057(7) 0.014(5) 0.019(5) -0.012(5)
C21 0.069(8) 0.067(8) 0.067(7) 0.035(6) 0.017(6) 0.020(7)
C22 0.128(10) 0.047(7) 0.092(10) 0.006(6) 0.044(10) -0.007(7)
C23 0.103(9) 0.076(9) 0.078(10) -0.001(7) 0.001(8) -0.049(7)
C24 0.051(6) 0.072(9) 0.086(9) 0.014(6) 0.012(6) -0.019(6)
C15 0.020(4) 0.043(5) 0.028(4) 0.007(4) -0.009(4) -0.001(4)
C12 0.051(8) 0.045(6) 0.064(6) 0.024(5) -0.021(6) 0.000(5)
C11 0.047(6) 0.054(6) 0.047(5) 0.028(5) -0.027(5) -0.013(6)
C17 0.074(7) 0.052(8) 0.041(6) -0.003(5) 0.015(5) 0.006(6)
O1 0.096(15) 0.067(12) 0.089(15) 0.023(10) 0.015(12) 0.054(11)
C65 0.093(16) 0.088(17) 0.053(13) -0.002(10) -0.013(11) -0.042(12)
C64 0.089(14) 0.069(13) 0.058(13) 0.005(10) -0.012(10) -0.043(10)
C63 0.079(14) 0.062(11) 0.066(14) 0.004(9) 0.001(11) -0.037(10)
C67 0.092(15) 0.064(14) 0.072(15) 0.001(9) 0.008(12) -0.033(12)
C66 0.108(17) 0.083(16) 0.047(12) 0.000(9) 0.004(11) -0.044(13)
C70 0.13(2) 0.067(14) 0.100(18) 0.004(13) -0.027(17) -0.025(14)
C71 0.127(19) 0.091(16) 0.079(17) -0.004(13) 0.008(15) -0.001(13)
C72 0.084(14) 0.092(18) 0.065(15) 0.005(12) 0.009(11) -0.014(12)
C68 0.095(17) 0.11(2) 0.054(13) 0.011(11) 0.010(11) -0.020(15)
C69 0.092(18) 0.10(2) 0.087(17) 0.034(13) 0.009(14) -0.034(15)
C45 0.15(2) 0.12(2) 0.074(17) -0.020(14) -0.024(14) -0.016(15)
C46 0.18(2) 0.103(18) 0.095(18) -0.013(15) -0.012(17) -0.033(15)
C47 0.22(3) 0.083(16) 0.067(17) -0.023(12) -0.010(19) 0.002(16)
C48 0.20(3) 0.060(17) 0.063(16) -0.033(12) 0.001(17) 0.023(17)
C44 0.17(3) 0.10(2) 0.051(14) -0.023(12) -0.022(13) 0.010(17)
C41 0.088(16) 0.11(2) 0.041(13) -0.019(11) -0.014(11) 0.045(14)
C40 0.072(14) 0.080(15) 0.080(16) -0.008(11) -0.008(11) 0.036(11)
C39 0.075(14) 0.070(12) 0.066(15) -0.027(9) -0.011(11) 0.038(10)
C43 0.073(15) 0.070(15) 0.089(17) -0.029(10) -0.006(12) 0.030(12)
C42 0.082(16) 0.088(17) 0.071(15) -0.027(10) -0.008(12) 0.030(14)
C57 0.10(2) 0.059(11) 0.054(10) 0.007(8) -0.020(13) -0.002(13)
C58 0.10(2) 0.076(14) 0.051(10) 0.003(11) -0.027(13) -0.045(16)
C59 0.12(3) 0.077(15) 0.063(15) 0.010(11) -0.009(18) -0.039(18)
C60 0.12(2) 0.037(12) 0.068(12) 0.021(10) -0.024(15) 0.003(14)
C61 0.10(2) 0.051(12) 0.059(11) -0.001(10) -0.034(14) -0.017(13)
C62 0.10(2) 0.057(11) 0.044(9) 0.014(8) -0.020(11) -0.001(12)
C49 0.069(14) 0.050(11) 0.051(9) 0.003(9) -0.010(10) 0.009(9)
C55 0.072(15) 0.073(12) 0.070(12) 0.001(9) -0.016(11) -0.006(12)
C50 0.077(15) 0.062(12) 0.059(11) 0.010(9) -0.005(11) 0.004(11)
C51 0.054(15) 0.102(16) 0.067(14) 0.011(12) -0.001(12) 0.000(12)
C52 0.062(14) 0.105(17) 0.082(18) -0.011(13) 0.013(14) -0.017(15)
C53 0.053(15) 0.108(15) 0.060(13) 0.000(11) -0.020(11) 0.007(13)
C54 0.084(18) 0.070(13) 0.068(13) 0.008(11) -0.007(12) 0.000(12)
C56 0.092(17) 0.064(11) 0.069(12) -0.001(8) -0.011(12) -0.018(13)
C32 0.058(13) 0.076(11) 0.068(12) -0.025(8) -0.025(10) 0.030(11)
C33 0.075(15) 0.079(13) 0.069(12) -0.020(9) -0.012(11) 0.024(13)
C34 0.11(2) 0.085(14) 0.053(13) -0.005(12) -0.004(13) 0.039(15)
C35 0.15(3) 0.096(18) 0.051(13) 0.008(12) 0.013(16) 0.052(18)
C36 0.085(19) 0.083(15) 0.092(18) 0.015(12) 0.033(16) 0.045(14)
C37 0.062(17) 0.064(13) 0.086(14) -0.015(13) -0.008(12) 0.017(12)
C38 0.050(13) 0.055(11) 0.090(13) -0.024(9) -0.009(11) 0.010(10)
C25 0.074(16) 0.057(12) 0.063(10) -0.010(9) -0.001(10) 0.023(11)
C26 0.060(15) 0.059(12) 0.070(11) -0.010(9) 0.010(12) 0.008(11)
C27 0.09(2) 0.061(13) 0.063(13) -0.008(11) -0.014(14) 0.031(14)
C28 0.08(2) 0.052(13) 0.086(15) -0.017(10) 0.015(15) 0.024(14)
C29 0.081(19) 0.071(15) 0.071(15) -0.016(11) 0.038(16) 0.024(14)
C30 0.072(18) 0.064(14) 0.060(11) -0.009(11) 0.003(13) 0.039(14)
C31 0.063(15) 0.068(11) 0.053(11) -0.018(8) -0.005(11) 0.015(11)
S2 0.074(4) 0.059(4) 0.068(4) -0.009(4) 0.013(4) 0.010(3)
O3 0.061(14) 0.041(15) 0.08(2) 0.010(12) -0.016(13) 0.013(11)
O2 0.07(2) 0.10(3) 0.08(3) -0.04(2) -0.01(2) 0.07(2)
S1 0.026(10) 0.033(2) 0.055(3) 0.006(3) -0.006(8) 0.000(3)

loop_
_atom_type_symbol
_atom_type_description
_atom_type_scat_dispersion_real
_atom_type_scat_dispersion_imag
_atom_type_scat_source
C C 0.0033 0.0016 'International Tables Vol C Tables 4.2.6.8 and 6.1.1.4'
H H 0.0000 0.0000 'International Tables Vol C Tables 4.2.6.8 and 6.1.1.4'
Fe Fe 0.3463 0.8444 'International Tables Vol C Tables 4.2.6.8 and 6.1.1.4'
O O 0.0106 0.0060 'International Tables Vol C Tables 4.2.6.8 and 6.1.1.4'
S S 0.1246 0.1234 'International Tables Vol C Tables 4.2.6.8 and 6.1.1.4'

loop_
_geom_angle_atom_site_label_1
_geom_angle_atom_site_label_2
_geom_angle_atom_site_label_3
_geom_angle
_geom_angle_site_symmetry_1
_geom_angle_site_symmetry_3
_geom_angle_publ_flag
C21 Fe01 C18 157.2(5) . . ?
C21 Fe01 C22 41.09(15) . . ?
C18 Fe01 C22 119.8(5) . . ?
C21 Fe01 C17 123.3(5) . . ?
C18 Fe01 C17 40.1(5) . . ?
C22 Fe01 C17 106.2(4) . . ?
C21 Fe01 C20 40.94(15) . . ?
C18 Fe01 C20 158.7(5) . . ?
C22 Fe01 C20 68.80(19) . . ?
C17 Fe01 C20 160.8(5) . . ?
C21 Fe01 C19 161.5(4) . . ?
C18 Fe01 C19 40.6(4) . . ?
C22 Fe01 C19 156.1(5) . . ?
C17 Fe01 C19 67.6(5) . . ?
C20 Fe01 C19 124.5(4) . . ?
C21 Fe01 C16 109.9(4) . . ?
C18 Fe01 C16 67.9(5) . . ?
C22 Fe01 C16 124.0(5) . . ?
C17 Fe01 C16 40.7(5) . . ?
C20 Fe01 C16 125.6(4) . . ?
C19 Fe01 C16 67.3(4) . . ?
C21 Fe01 C23 68.7(2) . . ?
C18 Fe01 C23 104.6(5) . . ?
C22 Fe01 C23 40.75(16) . . ?
C17 Fe01 C23 120.8(5) . . ?
C20 Fe01 C23 68.3(2) . . ?
C19 Fe01 C23 120.9(4) . . ?
C16 Fe01 C23 158.5(5) . . ?
C21 Fe01 C24 68.5(2) . . ?
C18 Fe01 C24 121.3(5) . . ?
C22 Fe01 C24 68.4(2) . . ?
C17 Fe01 C24 156.7(5) . . ?
C20 Fe01 C24 40.53(16) . . ?
C19 Fe01 C24 107.6(4) . . ?
C16 Fe01 C24 160.7(4) . . ?
C23 Fe01 C24 40.42(17) . . ?
C21 Fe01 C15 125.4(4) . . ?
C18 Fe01 C15 68.7(4) . . ?
C22 Fe01 C15 160.9(5) . . ?
C17 Fe01 C15 68.4(4) . . ?
C20 Fe01 C15 109.9(4) . . ?
C19 Fe01 C15 40.5(3) . . ?
C16 Fe01 C15 40.2(4) . . ?
C23 Fe01 C15 157.9(4) . . ?
C24 Fe01 C15 123.8(4) . . ?
C64 Fe00 C65 41.6(4) . . ?
C64 Fe00 C63 41.4(4) . . ?
C65 Fe00 C63 69.7(5) . . ?
C64 Fe00 C66 69.7(5) . . ?
C65 Fe00 C66 41.3(4) . . ?
C63 Fe00 C66 69.2(5) . . ?
C64 Fe00 C70 121.8(9) . . ?
C65 Fe00 C70 104.5(9) . . ?
C63 Fe00 C70 160.0(11) . . ?
C66 Fe00 C70 119.8(10) . . ?
C64 Fe00 C67 69.4(5) . . ?
C65 Fe00 C67 69.4(5) . . ?
C63 Fe00 C67 41.0(4) . . ?
C66 Fe00 C67 40.9(4) . . ?
C70 Fe00 C67 156.6(11) . . ?
C64 Fe00 C71 157.4(10) . . ?
C65 Fe00 C71 119.8(9) . . ?
C63 Fe00 C71 158.7(10) . . ?
C66 Fe00 C71 104.5(9) . . ?
C70 Fe00 C71 40.8(4) . . ?
C67 Fe00 C71 121.2(10) . . ?
C64 Fe00 C69 108.2(8) . . ?
C65 Fe00 C69 121.9(9) . . ?
C63 Fe00 C69 125.2(10) . . ?
C66 Fe00 C69 157.0(10) . . ?
C70 Fe00 C69 40.6(4) . . ?
C67 Fe00 C69 161.4(11) . . ?
C71 Fe00 C69 68.2(5) . . ?
C64 Fe00 C72 160.7(9) . . ?
C65 Fe00 C72 156.9(10) . . ?
C63 Fe00 C72 124.4(9) . . ?
C66 Fe00 C72 121.8(9) . . ?
C70 Fe00 C72 68.2(5) . . ?
C67 Fe00 C72 108.2(8) . . ?
C71 Fe00 C72 40.5(4) . . ?
C69 Fe00 C72 67.6(5) . . ?
C64 Fe00 C68 124.7(9) . . ?
C65 Fe00 C68 159.3(10) . . ?
C63 Fe00 C68 110.5(8) . . ?
C66 Fe00 C68 159.2(10) . . ?
C70 Fe00 C68 67.9(5) . . ?
C67 Fe00 C68 125.2(9) . . ?
C71 Fe00 C68 67.8(5) . . ?
C69 Fe00 C68 40.1(4) . . ?
C72 Fe00 C68 40.0(4) . . ?
C45 Fe1 C46 41.9(5) . . ?
C45 Fe1 C43 106.1(9) . . ?
C46 Fe1 C43 120.0(11) . . ?
C45 Fe1 C42 120.9(11) . . ?
C46 Fe1 C42 103.5(10) . . ?
C43 Fe1 C42 41.3(4) . . ?
C45 Fe1 C39 123.1(10) . . ?
C46 Fe1 C39 158.2(12) . . ?
C43 Fe1 C39 41.3(4) . . ?
C42 Fe1 C39 69.3(5) . . ?
C45 Fe1 C44 41.5(4) . . ?
C46 Fe1 C44 69.6(6) . . ?
C43 Fe1 C44 124.7(10) . . ?
C42 Fe1 C44 159.9(12) . . ?
C39 Fe1 C44 109.9(9) . . ?
C45 Fe1 C41 157.2(12) . . ?
C46 Fe1 C41 119.9(11) . . ?
C43 Fe1 C41 69.1(5) . . ?
C42 Fe1 C41 40.9(4) . . ?
C39 Fe1 C41 68.8(5) . . ?
C44 Fe1 C41 159.0(12) . . ?
C45 Fe1 C40 160.4(12) . . ?
C46 Fe1 C40 157.3(12) . . ?
C43 Fe1 C40 69.1(5) . . ?
C42 Fe1 C40 68.8(5) . . ?
C39 Fe1 C40 40.9(4) . . ?
C44 Fe1 C40 124.6(11) . . ?
C41 Fe1 C40 40.6(4) . . ?
C45 Fe1 C47 69.3(6) . . ?
C46 Fe1 C47 40.9(4) . . ?
C43 Fe1 C47 155.9(12) . . ?
C42 Fe1 C47 119.4(10) . . ?
C39 Fe1 C47 160.5(12) . . ?
C44 Fe1 C47 68.3(5) . . ?
C41 Fe1 C47 105.6(9) . . ?
C40 Fe1 C47 123.0(11) . . ?
C45 Fe1 C48 68.9(5) . . ?
C46 Fe1 C48 68.5(5) . . ?
C43 Fe1 C48 162.1(11) . . ?
C42 Fe1 C48 156.1(11) . . ?
C39 Fe1 C48 126.0(10) . . ?
C44 Fe1 C48 40.4(4) . . ?
C41 Fe1 C48 122.2(10) . . ?
C40 Fe1 C48 109.6(10) . . ?
C47 Fe1 C48 40.0(4) . . ?
C2 C7 C8 120.1(8) . . ?
C2 C7 C6 116.3(8) . . ?
C8 C7 C6 123.6(9) . . ?
C1 C14 C13 124.5(10) . . ?
C1 C14 C9 119.0(8) . . ?
C13 C14 C9 116.4(9) . . ?
C5 C6 C7 122.7(10) . . ?
C5 C6 H6 118.6 . . ?
C7 C6 H6 118.6 . . ?
C12 C13 C14 124.0(12) . . ?
C12 C13 H13 118.0 . . ?
C14 C13 H13 118.0 . . ?
C8 C9 C10 123.5(9) . . ?
C8 C9 C14 120.8(8) . . ?
C10 C9 C14 115.8(8) . . ?
C7 C2 C3 119.9(9) . . ?
C7 C2 C1 119.3(8) . . ?
C3 C2 C1 120.9(9) . . ?
C9 C8 C7 118.8(9) . . ?
C9 C8 C15 118.5(8) . . ?
C7 C8 C15 122.7(9) . . ?
C3 C4 C5 121.6(9) . . ?
C3 C4 H4 119.2 . . ?
C5 C4 H4 119.2 . . ?
C14 C1 C2 119.2(9) . . ?
C14 C1 S1 123.4(9) . . ?
C2 C1 S1 117.2(8) . . ?
C14 C1 S1 115.3(9) . 3_655 ?
C2 C1 S1 124.9(9) . 3_655 ?
S1 C1 S1 14.8(8) . 3_655 ?
C17 C16 C15 109.3(10) . . ?
C17 C16 Fe01 69.0(7) . . ?
C15 C16 Fe01 71.7(6) . . ?
C17 C16 H16 125.3 . . ?
C15 C16 H16 125.3 . . ?
Fe01 C16 H16 125.5 . . ?
C17 C18 C19 107.9(10) . . ?
C17 C18 Fe01 70.1(7) . . ?
C19 C18 Fe01 70.4(6) . . ?
C17 C18 H18 126.1 . . ?
C19 C18 H18 126.1 . . ?
Fe01 C18 H18 125.0 . . ?
C11 C10 C9 123.3(10) . . ?
C11 C10 H10 118.4 . . ?
C9 C10 H10 118.4 . . ?
C18 C19 C15 109.5(10) . . ?
C18 C19 Fe01 69.0(6) . . ?
C15 C19 Fe01 71.6(6) . . ?
C18 C19 H19 125.2 . . ?
C15 C19 H19 125.2 . . ?
Fe01 C19 H19 125.7 . . ?
C6 C5 C4 119.4(10) . . ?
C6 C5 H5 120.3 . . ?
C4 C5 H5 120.3 . . ?
C4 C3 C2 119.7(10) . . ?
C4 C3 H3 120.2 . . ?
C2 C3 H3 120.2 . . ?
C24 C20 C21 108.0 . . ?
C24 C20 Fe01 70.5(4) . . ?
C21 C20 Fe01 68.8(3) . . ?
C24 C20 H20 126.0 . . ?
C21 C20 H20 126.0 . . ?
Fe01 C20 H20 126.4 . . ?
C22 C21 C20 108.0 . . ?
C22 C21 Fe01 69.7(3) . . ?
C20 C21 Fe01 70.3(3) . . ?
C22 C21 H21 126.0 . . ?
C20 C21 H21 126.0 . . ?
Fe01 C21 H21 125.6 . . ?
C21 C22 C23 108.0 . . ?
C21 C22 Fe01 69.2(3) . . ?
C23 C22 Fe01 70.5(4) . . ?
C21 C22 H22 126.0 . . ?
C23 C22 H22 126.0 . . ?
Fe01 C22 H22 125.8 . . ?
C22 C23 C24 108.0 . . ?
C22 C23 Fe01 68.7(3) . . ?
C24 C23 Fe01 70.1(3) . . ?
C22 C23 H23 126.0 . . ?
C24 C23 H23 126.0 . . ?
Fe01 C23 H23 126.8 . . ?
C20 C24 C23 108.0 . . ?
C20 C24 Fe01 69.0(3) . . ?
C23 C24 Fe01 69.5(3) . . ?
C20 C24 H24 126.0 . . ?
C23 C24 H24 126.0 . . ?
Fe01 C24 H24 127.1 . . ?
C16 C15 C19 105.1(9) . . ?
C16 C15 C8 130.6(8) . . ?
C19 C15 C8 124.1(8) . . ?
C16 C15 Fe01 68.1(6) . . ?
C19 C15 Fe01 67.8(6) . . ?
C8 C15 Fe01 132.5(7) . . ?
C13 C12 C11 121.5(11) . . ?
C13 C12 H12 119.3 . . ?
C11 C12 H12 119.3 . . ?
C10 C11 C12 118.9(10) . . ?
C10 C11 H11 120.5 . . ?
C12 C11 H11 120.5 . . ?
C18 C17 C16 108.2(11) . . ?
C18 C17 Fe01 69.8(7) . . ?
C16 C17 Fe01 70.3(6) . . ?
C18 C17 H17 125.9 . . ?
C16 C17 H17 125.9 . . ?
Fe01 C17 H17 125.7 . . ?
S1 O1 S1 6.2(8) 3_655 . ?
C64 C65 C66 108.0 . . ?
C64 C65 Fe00 69.1(8) . . ?
C66 C65 Fe00 70.3(8) . . ?
C64 C65 H65 126.0 . . ?
C66 C65 H65 126.0 . . ?
Fe00 C65 H65 126.2 . . ?
C65 C64 C63 108.0 . . ?
C65 C64 Fe00 69.3(8) . . ?
C63 C64 Fe00 70.1(8) . . ?
C65 C64 H64 126.0 . . ?
C63 C64 H64 126.0 . . ?
Fe00 C64 H64 126.1 . . ?
C67 C63 C64 108.0 . . ?
C67 C63 C56 124.5(16) . . ?
C64 C63 C56 127.2(16) . . ?
C67 C63 Fe00 70.1(8) . . ?
C64 C63 Fe00 68.5(8) . . ?
C56 C63 Fe00 131.4(17) . . ?
C63 C67 C66 108.0 . . ?
C63 C67 Fe00 68.9(8) . . ?
C66 C67 Fe00 69.1(8) . . ?
C63 C67 H67 126.0 . . ?
C66 C67 H67 126.0 . . ?
Fe00 C67 H67 127.6 . . ?
C65 C66 C67 108.0 . . ?
C65 C66 Fe00 68.4(8) . . ?
C67 C66 Fe00 70.0(8) . . ?
C65 C66 H66 126.0 . . ?
C67 C66 H66 126.0 . . ?
Fe00 C66 H66 127.2 . . ?
C71 C70 C69 108.0 . . ?
C71 C70 Fe00 69.7(10) . . ?
C69 C70 Fe00 70.8(10) . . ?
C71 C70 H70 126.0 . . ?
C69 C70 H70 126.0 . . ?
Fe00 C70 H70 125.1 . . ?
C72 C71 C70 108.0 . . ?
C72 C71 Fe00 70.9(9) . . ?
C70 C71 Fe00 69.5(9) . . ?
C72 C71 H71 126.0 . . ?
C70 C71 H71 126.0 . . ?
Fe00 C71 H71 126.0 . . ?
C71 C72 C68 108.0 . . ?
C71 C72 Fe00 68.6(9) . . ?
C68 C72 Fe00 70.6(10) . . ?
C71 C72 H72 126.0 . . ?
C68 C72 H72 126.0 . . ?
Fe00 C72 H72 126.4 . . ?
C69 C68 C72 108.0 . . ?
C69 C68 Fe00 69.2(9) . . ?
C72 C68 Fe00 69.4(10) . . ?
C69 C68 H68 126.0 . . ?
C72 C68 H68 126.0 . . ?
Fe00 C68 H68 127.0 . . ?
C68 C69 C70 108.0 . . ?
C68 C69 Fe00 70.7(9) . . ?
C70 C69 Fe00 68.7(9) . . ?
C68 C69 H69 126.0 . . ?
C70 C69 H69 126.0 . . ?
Fe00 C69 H69 126.2 . . ?
C44 C45 C46 108.0 . . ?
C44 C45 Fe1 71.2(9) . . ?
C46 C45 Fe1 69.9(9) . . ?
C44 C45 H45 126.0 . . ?
C46 C45 H45 126.0 . . ?
Fe1 C45 H45 126.0 . . ?
C47 C46 C45 108.0 . . ?
C47 C46 Fe1 72.0(9) . . ?
C45 C46 Fe1 68.2(9) . . ?
C47 C46 H46 126.0 . . ?
C45 C46 H46 126.0 . . ?
Fe1 C46 H46 126.0 . . ?
C46 C47 C48 108.0 . . ?
C46 C47 Fe1 67.1(10) . . ?
C48 C47 Fe1 70.7(9) . . ?
C46 C47 H47 126.0 . . ?
C48 C47 H47 126.0 . . ?
Fe1 C47 H47 127.8 . . ?
C44 C48 C47 108.0 . . ?
C44 C48 Fe1 67.8(9) . . ?
C47 C48 Fe1 69.3(9) . . ?
C44 C48 H48 126.0 . . ?
C47 C48 H48 126.0 . . ?
Fe1 C48 H48 128.5 . . ?
C48 C44 C45 108.0 . . ?
C48 C44 Fe1 71.8(9) . . ?
C45 C44 Fe1 67.3(10) . . ?
C48 C44 H44 126.0 . . ?
C45 C44 H44 126.0 . . ?
Fe1 C44 H44 126.4 . . ?
C42 C41 C40 108.0 . . ?
C42 C41 Fe1 68.6(8) . . ?
C40 C41 Fe1 69.7(9) . . ?
C42 C41 H41 126.0 . . ?
C40 C41 H41 126.0 . . ?
Fe1 C41 H41 127.3 . . ?
C39 C40 C41 108.0 . . ?
C39 C40 Fe1 68.6(8) . . ?
C41 C40 Fe1 69.7(9) . . ?
C39 C40 H40 126.0 . . ?
C41 C40 H40 126.0 . . ?
Fe1 C40 H40 127.3 . . ?
C40 C39 C43 108.0 . . ?
C40 C39 C32 126.6(17) . . ?
C43 C39 C32 124.7(17) . . ?
C40 C39 Fe1 70.5(8) . . ?
C43 C39 Fe1 68.7(8) . . ?
C32 C39 Fe1 133.6(16) . . ?
C42 C43 C39 108.0 . . ?
C42 C43 Fe1 69.9(9) . . ?
C39 C43 Fe1 70.0(9) . . ?
C42 C43 H43 126.0 . . ?
C39 C43 H43 126.0 . . ?
Fe1 C43 H43 125.7 . . ?
C43 C42 C41 108.0 . . ?
C43 C42 Fe1 68.7(8) . . ?
C41 C42 Fe1 70.5(8) . . ?
C43 C42 H42 126.0 . . ?
C41 C42 H42 126.0 . . ?
Fe1 C42 H42 126.3 . . ?
C58 C57 C62 120.0 . . ?
C58 C57 C56 121.1(13) . . ?
C62 C57 C56 118.7(12) . . ?
C57 C58 C59 120.0 . . ?
C57 C58 H58 120.0 . . ?
C59 C58 H58 120.0 . . ?
C58 C59 C60 120.0 . . ?
C58 C59 H59 120.0 . . ?
C60 C59 H59 120.0 . . ?
C61 C60 C59 120.0 . . ?
C61 C60 H60 120.0 . . ?
C59 C60 H60 120.0 . . ?
C62 C61 C60 120.0 . . ?
C62 C61 H61 120.0 . . ?
C60 C61 H61 120.0 . . ?
C61 C62 C57 120.0 . . ?
C61 C62 C49 121.4(10) . . ?
C57 C62 C49 118.2(9) . . ?
C50 C49 C62 120.6(11) . . ?
C50 C49 S2 123.4(10) . . ?
C62 C49 S2 116.0(10) . . ?
C50 C55 C54 120.0 . . ?
C50 C55 C56 119.2(16) . . ?
C54 C55 C56 120.7(16) . . ?
C55 C50 C51 120.0 . . ?
C55 C50 C49 119.5(10) . . ?
C51 C50 C49 120.0(10) . . ?
C52 C51 C50 120.0 . . ?
C52 C51 H51 120.0 . . ?
C50 C51 H51 120.0 . . ?
C51 C52 C53 120.0 . . ?
C51 C52 H52 120.0 . . ?
C53 C52 H52 120.0 . . ?
C52 C53 C54 120.0 . . ?
C52 C53 H53 120.0 . . ?
C54 C53 H53 120.0 . . ?
C53 C54 C55 120.0 . . ?
C53 C54 H54 120.0 . . ?
C55 C54 H54 120.0 . . ?
C55 C56 C57 119(2) . . ?
C55 C56 C63 126(2) . . ?
C57 C56 C63 115.3(14) . . ?
C33 C32 C31 117(3) . . ?
C33 C32 C39 124(2) . . ?
C31 C32 C39 119(2) . . ?
C34 C33 C38 120.0 . . ?
C34 C33 C32 118.0(17) . . ?
C38 C33 C32 121.8(18) . . ?
C33 C34 C35 120.0 . . ?
C33 C34 H34 120.0 . . ?
C35 C34 H34 120.0 . . ?
C36 C35 C34 120.0 . . ?
C36 C35 H35 120.0 . . ?
C34 C35 H35 120.0 . . ?
C35 C36 C37 120.0 . . ?
C35 C36 H36 120.0 . . ?
C37 C36 H36 120.0 . . ?
C38 C37 C36 120.0 . . ?
C38 C37 H37 120.0 . . ?
C36 C37 H37 120.0 . . ?
C25 C38 C37 119.9(17) . . ?
C25 C38 C33 120.0(17) . . ?
C37 C38 C33 120.0 . . ?
C38 C25 C26 119(2) . . ?
C38 C25 S2 122.2(19) . . ?
C26 C25 S2 118.2(18) . . ?
C27 C26 C31 120.0 . . ?
C27 C26 C25 118.9(16) . . ?
C31 C26 C25 120.6(16) . . ?
C28 C27 C26 120.0 . . ?
C28 C27 H27 120.0 . . ?
C26 C27 H27 120.0 . . ?
C27 C28 C29 120.0 . . ?
C27 C28 H28 120.0 . . ?
C29 C28 H28 120.0 . . ?
C30 C29 C28 120.0 . . ?
C30 C29 H29 120.0 . . ?
C28 C29 H29 120.0 . . ?
C29 C30 C31 120.0 . . ?
C29 C30 H30 120.0 . . ?
C31 C30 H30 120.0 . . ?
C30 C31 C26 120.0 . . ?
C30 C31 C32 120.7(16) . . ?
C26 C31 C32 119.3(16) . . ?
O2 S2 O3 123(3) . . ?
O2 S2 C25 117(3) . . ?
O3 S2 C25 104.2(15) . . ?
O2 S2 C49 101(2) . . ?
O3 S2 C49 108.2(13) . . ?
C25 S2 C49 99.9(11) . . ?
S1 S1 O1 155(3) 3_655 3_655 ?
S1 S1 C1 92(5) 3_655 . ?
O1 S1 C1 110.4(14) 3_655 . ?
S1 S1 C1 73(5) 3_655 3_655 ?
O1 S1 C1 113.1(15) 3_655 3_655 ?
C1 S1 C1 99.7(7) . 3_655 ?
S1 S1 O1 19(2) 3_655 . ?
O1 S1 O1 138.4(16) 3_655 . ?
C1 S1 O1 97.9(11) . . ?
C1 S1 O1 90.4(10) 3_655 . ?

loop_
_geom_bond_atom_site_label_1
_geom_bond_atom_site_label_2
_geom_bond_distance
_geom_bond_site_symmetry_2
_geom_bond_publ_flag
Fe01 C21 2.020(8) . ?
Fe01 C18 2.024(11) . ?
Fe01 C22 2.027(9) . ?
Fe01 C17 2.029(12) . ?
Fe01 C20 2.040(9) . ?
Fe01 C19 2.041(11) . ?
Fe01 C16 2.045(11) . ?
Fe01 C23 2.051(9) . ?
Fe01 C24 2.059(9) . ?
Fe01 C15 2.092(9) . ?
Fe00 C64 2.00(2) . ?
Fe00 C65 2.00(2) . ?
Fe00 C63 2.02(2) . ?
Fe00 C66 2.02(2) . ?
Fe00 C70 2.03(2) . ?
Fe00 C67 2.04(2) . ?
Fe00 C71 2.04(2) . ?
Fe00 C69 2.06(2) . ?
Fe00 C72 2.07(2) . ?
Fe00 C68 2.08(2) . ?
Fe1 C45 1.98(3) . ?
Fe1 C46 2.00(3) . ?
Fe1 C43 2.00(2) . ?
Fe1 C42 2.02(2) . ?
Fe1 C39 2.02(2) . ?
Fe1 C44 2.03(2) . ?
Fe1 C41 2.05(2) . ?
Fe1 C40 2.05(2) . ?
Fe1 C47 2.06(2) . ?
Fe1 C48 2.08(2) . ?
C7 C2 1.422(13) . ?
C7 C8 1.423(12) . ?
C7 C6 1.428(13) . ?
C14 C1 1.406(13) . ?
C14 C13 1.422(13) . ?
C14 C9 1.439(13) . ?
C6 C5 1.346(13) . ?
C6 H6 0.9300 . ?
C13 C12 1.280(15) . ?
C13 H13 0.9300 . ?
C9 C8 1.405(13) . ?
C9 C10 1.426(13) . ?
C2 C3 1.435(13) . ?
C2 C1 1.438(13) . ?
C8 C15 1.473(14) . ?
C4 C3 1.343(15) . ?
C4 C5 1.405(15) . ?
C4 H4 0.9300 . ?
C1 S1 1.76(2) . ?
C1 S1 1.83(2) 3_655 ?
C16 C17 1.416(16) . ?
C16 C15 1.422(13) . ?
C16 H16 0.9300 . ?
C18 C17 1.389(17) . ?
C18 C19 1.411(15) . ?
C18 H18 0.9300 . ?
C10 C11 1.340(14) . ?
C10 H10 0.9300 . ?
C19 C15 1.432(12) . ?
C19 H19 0.9300 . ?
C5 H5 0.9300 . ?
C3 H3 0.9300 . ?
C20 C24 1.4200 . ?
C20 C21 1.4200 . ?
C20 H20 0.9300 . ?
C21 C22 1.4200 . ?
C21 H21 0.9300 . ?
C22 C23 1.4200 . ?
C22 H22 0.9300 . ?
C23 C24 1.4200 . ?
C23 H23 0.9300 . ?
C24 H24 0.9300 . ?
C12 C11 1.372(17) . ?
C12 H12 0.9300 . ?
C11 H11 0.9300 . ?
C17 H17 0.9300 . ?
O1 S1 1.43(2) 3_655 ?
O1 S1 1.87(2) . ?
C65 C64 1.4200 . ?
C65 C66 1.4200 . ?
C65 H65 0.9300 . ?
C64 C63 1.4200 . ?
C64 H64 0.9300 . ?
C63 C67 1.4200 . ?
C63 C56 1.52(3) . ?
C67 C66 1.4200 . ?
C67 H67 0.9300 . ?
C66 H66 0.9300 . ?
C70 C71 1.4200 . ?
C70 C69 1.4200 . ?
C70 H70 0.9300 . ?
C71 C72 1.4200 . ?
C71 H71 0.9800 . ?
C72 C68 1.4200 . ?
C72 H72 0.9300 . ?
C68 C69 1.4200 . ?
C68 H68 0.9300 . ?
C69 H69 0.9300 . ?
C45 C44 1.4200 . ?
C45 C46 1.4200 . ?
C45 H45 0.9800 . ?
C46 C47 1.4200 . ?
C46 H46 0.9800 . ?
C47 C48 1.4200 . ?
C47 H47 0.9300 . ?
C48 C44 1.4200 . ?
C48 H48 0.9300 . ?
C44 H44 0.9300 . ?
C41 C42 1.4200 . ?
C41 C40 1.4200 . ?
C41 H41 0.9300 . ?
C40 C39 1.4200 . ?
C40 H40 0.9300 . ?
C39 C43 1.4200 . ?
C39 C32 1.54(4) . ?
C43 C42 1.4200 . ?
C43 H43 0.9300 . ?
C42 H42 0.9300 . ?
C57 C58 1.3900 . ?
C57 C62 1.3900 . ?
C57 C56 1.49(3) . ?
C58 C59 1.3900 . ?
C58 H58 0.9300 . ?
C59 C60 1.3900 . ?
C59 H59 0.9300 . ?
C60 C61 1.3900 . ?
C60 H60 0.9300 . ?
C61 C62 1.3900 . ?
C61 H61 0.9300 . ?
C62 C49 1.408(10) . ?
C49 C50 1.402(10) . ?
C49 S2 1.853(17) . ?
C55 C50 1.3900 . ?
C55 C54 1.3900 . ?
C55 C56 1.396(11) . ?
C50 C51 1.3900 . ?
C51 C52 1.3900 . ?
C51 H51 0.9300 . ?
C52 C53 1.3900 . ?
C52 H52 0.9300 . ?
C53 C54 1.3900 . ?
C53 H53 0.9300 . ?
C54 H54 0.9300 . ?
C32 C33 1.44(3) . ?
C32 C31 1.46(3) . ?
C33 C34 1.3900 . ?
C33 C38 1.3900 . ?
C34 C35 1.3900 . ?
C34 H34 0.9300 . ?
C35 C36 1.3900 . ?
C35 H35 0.9300 . ?
C36 C37 1.3900 . ?
C36 H36 0.9300 . ?
C37 C38 1.3900 . ?
C37 H37 0.9300 . ?
C38 C25 1.39(3) . ?
C25 C26 1.45(3) . ?
C25 S2 1.80(3) . ?
C26 C27 1.3900 . ?
C26 C31 1.3900 . ?
C27 C28 1.3900 . ?
C27 H27 0.9300 . ?
C28 C29 1.3900 . ?
C28 H28 0.9300 . ?
C29 C30 1.3900 . ?
C29 H29 0.9300 . ?
C30 C31 1.3900 . ?
C30 H30 0.9300 . ?
S2 O2 1.44(4) . ?
S2 O3 1.48(3) . ?
S1 S1 0.47(2) 3_655 ?

loop_
_geom_torsion_atom_site_label_1
_geom_torsion_atom_site_label_2
_geom_torsion_atom_site_label_3
_geom_torsion_atom_site_label_4
_geom_torsion
_geom_torsion_site_symmetry_1
_geom_torsion_site_symmetry_2
_geom_torsion_site_symmetry_3
_geom_torsion_site_symmetry_4
_geom_torsion_publ_flag
C2 C7 C6 C5 -2.9(13) . . . . ?
C8 C7 C6 C5 177.4(9) . . . . ?
C1 C14 C13 C12 175.1(12) . . . . ?
C9 C14 C13 C12 -2.2(17) . . . . ?
C1 C14 C9 C8 3.0(13) . . . . ?
C13 C14 C9 C8 -179.6(9) . . . . ?
C1 C14 C9 C10 -175.9(9) . . . . ?
C13 C14 C9 C10 1.5(13) . . . . ?
C8 C7 C2 C3 -173.8(8) . . . . ?
C6 C7 C2 C3 6.5(12) . . . . ?
C8 C7 C2 C1 5.8(13) . . . . ?
C6 C7 C2 C1 -173.9(8) . . . . ?
C10 C9 C8 C7 164.9(8) . . . . ?
C14 C9 C8 C7 -13.9(12) . . . . ?
C10 C9 C8 C15 -12.9(12) . . . . ?
C14 C9 C8 C15 168.3(8) . . . . ?
C2 C7 C8 C9 9.5(12) . . . . ?
C6 C7 C8 C9 -170.9(8) . . . . ?
C2 C7 C8 C15 -172.8(8) . . . . ?
C6 C7 C8 C15 6.8(13) . . . . ?
C13 C14 C1 C2 -164.8(10) . . . . ?
C9 C14 C1 C2 12.4(14) . . . . ?
C13 C14 C1 S1 9.0(16) . . . . ?
C9 C14 C1 S1 -173.8(9) . . . . ?
C13 C14 C1 S1 23.3(14) . . . 3_655 ?
C9 C14 C1 S1 -159.5(8) . . . 3_655 ?
C7 C2 C1 C14 -16.8(13) . . . . ?
C3 C2 C1 C14 162.8(9) . . . . ?
C7 C2 C1 S1 169.1(9) . . . . ?
C3 C2 C1 S1 -11.3(13) . . . . ?
C7 C2 C1 S1 154.3(8) . . . 3_655 ?
C3 C2 C1 S1 -26.1(14) . . . 3_655 ?
C8 C9 C10 C11 -177.3(9) . . . . ?
C14 C9 C10 C11 1.6(14) . . . . ?
C17 C18 C19 C15 0.0(12) . . . . ?
Fe01 C18 C19 C15 60.4(7) . . . . ?
C17 C18 C19 Fe01 -60.4(8) . . . . ?
C7 C6 C5 C4 -2.6(15) . . . . ?
C3 C4 C5 C6 4.8(15) . . . . ?
C5 C4 C3 C2 -1.1(15) . . . . ?
C7 C2 C3 C4 -4.6(14) . . . . ?
C1 C2 C3 C4 175.8(9) . . . . ?
C24 C20 C21 C22 0.0 . . . . ?
Fe01 C20 C21 C22 -59.8(3) . . . . ?
C24 C20 C21 Fe01 59.8(3) . . . . ?
C20 C21 C22 C23 0.0 . . . . ?
Fe01 C21 C22 C23 -60.1(4) . . . . ?
C20 C21 C22 Fe01 60.1(4) . . . . ?
C21 C22 C23 C24 0.0 . . . . ?
Fe01 C22 C23 C24 -59.3(3) . . . . ?
C21 C22 C23 Fe01 59.3(3) . . . . ?
C21 C20 C24 C23 0.0 . . . . ?
Fe01 C20 C24 C23 58.7(3) . . . . ?
C21 C20 C24 Fe01 -58.7(3) . . . . ?
C22 C23 C24 C20 0.0 . . . . ?
Fe01 C23 C24 C20 -58.4(3) . . . . ?
C22 C23 C24 Fe01 58.4(3) . . . . ?
C17 C16 C15 C19 0.9(11) . . . . ?
Fe01 C16 C15 C19 -58.0(6) . . . . ?
C17 C16 C15 C8 -173.1(10) . . . . ?
Fe01 C16 C15 C8 127.9(10) . . . . ?
C17 C16 C15 Fe01 59.0(8) . . . . ?
C18 C19 C15 C16 -0.6(11) . . . . ?
Fe01 C19 C15 C16 58.2(6) . . . . ?
C18 C19 C15 C8 173.9(9) . . . . ?
Fe01 C19 C15 C8 -127.3(9) . . . . ?
C18 C19 C15 Fe01 -58.8(7) . . . . ?
C9 C8 C15 C16 129.6(10) . . . . ?
C7 C8 C15 C16 -48.1(14) . . . . ?
C9 C8 C15 C19 -43.4(13) . . . . ?
C7 C8 C15 C19 138.9(9) . . . . ?
C9 C8 C15 Fe01 -133.6(8) . . . . ?
C7 C8 C15 Fe01 48.7(12) . . . . ?
C14 C13 C12 C11 0(2) . . . . ?
C9 C10 C11 C12 -4.1(16) . . . . ?
C13 C12 C11 C10 3.5(19) . . . . ?
C19 C18 C17 C16 0.6(12) . . . . ?
Fe01 C18 C17 C16 -60.0(8) . . . . ?
C19 C18 C17 Fe01 60.5(8) . . . . ?
C15 C16 C17 C18 -1.0(12) . . . . ?
Fe01 C16 C17 C18 59.6(8) . . . . ?
C15 C16 C17 Fe01 -60.6(7) . . . . ?
C66 C65 C64 C63 0.0 . . . . ?
Fe00 C65 C64 C63 59.7(8) . . . . ?
C66 C65 C64 Fe00 -59.7(8) . . . . ?
C65 C64 C63 C67 0.0 . . . . ?
Fe00 C64 C63 C67 59.2(8) . . . . ?
C65 C64 C63 C56 174(3) . . . . ?
Fe00 C64 C63 C56 -126(2) . . . . ?
C65 C64 C63 Fe00 -59.2(8) . . . . ?
C64 C63 C67 C66 0.0 . . . . ?
C56 C63 C67 C66 -175(2) . . . . ?
Fe00 C63 C67 C66 58.1(8) . . . . ?
C64 C63 C67 Fe00 -58.1(8) . . . . ?
C56 C63 C67 Fe00 127(2) . . . . ?
C64 C65 C66 C67 0.0 . . . . ?
Fe00 C65 C66 C67 -59.0(8) . . . . ?
C64 C65 C66 Fe00 59.0(8) . . . . ?
C63 C67 C66 C65 0.0 . . . . ?
Fe00 C67 C66 C65 58.0(8) . . . . ?
C63 C67 C66 Fe00 -58.0(8) . . . . ?
C69 C70 C71 C72 0.0 . . . . ?
Fe00 C70 C71 C72 60.7(9) . . . . ?
C69 C70 C71 Fe00 -60.7(9) . . . . ?
C70 C71 C72 C68 0.0 . . . . ?
Fe00 C71 C72 C68 59.8(9) . . . . ?
C70 C71 C72 Fe00 -59.8(9) . . . . ?
C71 C72 C68 C69 0.0 . . . . ?
Fe00 C72 C68 C69 58.6(8) . . . . ?
C71 C72 C68 Fe00 -58.6(8) . . . . ?
C72 C68 C69 C70 0.0 . . . . ?
Fe00 C68 C69 C70 58.7(9) . . . . ?
C72 C68 C69 Fe00 -58.7(9) . . . . ?
C71 C70 C69 C68 0.0 . . . . ?
Fe00 C70 C69 C68 -60.0(9) . . . . ?
C71 C70 C69 Fe00 60.0(9) . . . . ?
C44 C45 C46 C47 0.0 . . . . ?
Fe1 C45 C46 C47 -61.4(9) . . . . ?
C44 C45 C46 Fe1 61.4(9) . . . . ?
C45 C46 C47 C48 0.0 . . . . ?
Fe1 C46 C47 C48 -59.0(9) . . . . ?
C45 C46 C47 Fe1 59.0(9) . . . . ?
C46 C47 C48 C44 0.0 . . . . ?
Fe1 C47 C48 C44 -56.8(9) . . . . ?
C46 C47 C48 Fe1 56.8(9) . . . . ?
C47 C48 C44 C45 0.0 . . . . ?
Fe1 C48 C44 C45 -57.7(9) . . . . ?
C47 C48 C44 Fe1 57.7(9) . . . . ?
C46 C45 C44 C48 0.0 . . . . ?
Fe1 C45 C44 C48 60.6(9) . . . . ?
C46 C45 C44 Fe1 -60.6(9) . . . . ?
C42 C41 C40 C39 0.0 . . . . ?
Fe1 C41 C40 C39 58.0(8) . . . . ?
C42 C41 C40 Fe1 -58.0(8) . . . . ?
C41 C40 C39 C43 0.0 . . . . ?
Fe1 C40 C39 C43 58.7(9) . . . . ?
C41 C40 C39 C32 171(2) . . . . ?
Fe1 C40 C39 C32 -130(2) . . . . ?
C41 C40 C39 Fe1 -58.7(9) . . . . ?
C40 C39 C43 C42 0.0 . . . . ?
C32 C39 C43 C42 -171(2) . . . . ?
Fe1 C39 C43 C42 59.8(9) . . . . ?
C40 C39 C43 Fe1 -59.8(9) . . . . ?
C32 C39 C43 Fe1 129(2) . . . . ?
C39 C43 C42 C41 0.0 . . . . ?
Fe1 C43 C42 C41 59.8(9) . . . . ?
C39 C43 C42 Fe1 -59.8(9) . . . . ?
C40 C41 C42 C43 0.0 . . . . ?
Fe1 C41 C42 C43 -58.7(8) . . . . ?
C40 C41 C42 Fe1 58.7(8) . . . . ?
C62 C57 C58 C59 0.0 . . . . ?
C56 C57 C58 C59 175(2) . . . . ?
C57 C58 C59 C60 0.0 . . . . ?
C58 C59 C60 C61 0.0 . . . . ?
C59 C60 C61 C62 0.0 . . . . ?
C60 C61 C62 C57 0.0 . . . . ?
C60 C61 C62 C49 -172(2) . . . . ?
C58 C57 C62 C61 0.0 . . . . ?
C56 C57 C62 C61 -176(2) . . . . ?
C58 C57 C62 C49 172(2) . . . . ?
C56 C57 C62 C49 -3(2) . . . . ?
C61 C62 C49 C50 155.4(18) . . . . ?
C57 C62 C49 C50 -17(3) . . . . ?
C61 C62 C49 S2 -24(3) . . . . ?
C57 C62 C49 S2 164.2(13) . . . . ?
C54 C55 C50 C51 0.0 . . . . ?
C56 C55 C50 C51 177(2) . . . . ?
C54 C55 C50 C49 172.4(19) . . . . ?
C56 C55 C50 C49 -11(2) . . . . ?
C62 C49 C50 C55 25(3) . . . . ?
S2 C49 C50 C55 -156.3(13) . . . . ?
C62 C49 C50 C51 -163.0(18) . . . . ?
S2 C49 C50 C51 16(3) . . . . ?
C55 C50 C51 C52 0.0 . . . . ?
C49 C50 C51 C52 -172.4(19) . . . . ?
C50 C51 C52 C53 0.0 . . . . ?
C51 C52 C53 C54 0.0 . . . . ?
C52 C53 C54 C55 0.0 . . . . ?
C50 C55 C54 C53 0.0 . . . . ?
C56 C55 C54 C53 -176(2) . . . . ?
C50 C55 C56 C57 -9(3) . . . . ?
C54 C55 C56 C57 167.7(18) . . . . ?
C50 C55 C56 C63 173(2) . . . . ?
C54 C55 C56 C63 -10(4) . . . . ?
C58 C57 C56 C55 -159(2) . . . . ?
C62 C57 C56 C55 16(3) . . . . ?
C58 C57 C56 C63 19(3) . . . . ?
C62 C57 C56 C63 -165.7(18) . . . . ?
C67 C63 C56 C55 -139(2) . . . . ?
C64 C63 C56 C55 47(4) . . . . ?
Fe00 C63 C56 C55 -46(4) . . . . ?
C67 C63 C56 C57 43(3) . . . . ?
C64 C63 C56 C57 -131(2) . . . . ?
Fe00 C63 C56 C57 136(2) . . . . ?
C40 C39 C32 C33 52(3) . . . . ?
C43 C39 C32 C33 -138(2) . . . . ?
Fe1 C39 C32 C33 -45(3) . . . . ?
C40 C39 C32 C31 -130(2) . . . . ?
C43 C39 C32 C31 39(3) . . . . ?
Fe1 C39 C32 C31 132(2) . . . . ?
C31 C32 C33 C34 171.4(17) . . . . ?
C39 C32 C33 C34 -11(3) . . . . ?
C31 C32 C33 C38 -4(3) . . . . ?
C39 C32 C33 C38 173.8(18) . . . . ?
C38 C33 C34 C35 0.0 . . . . ?
C32 C33 C34 C35 -175(2) . . . . ?
C33 C34 C35 C36 0.0 . . . . ?
C34 C35 C36 C37 0.0 . . . . ?
C35 C36 C37 C38 0.0 . . . . ?
C36 C37 C38 C25 -176(2) . . . . ?
C36 C37 C38 C33 0.0 . . . . ?
C34 C33 C38 C25 176(2) . . . . ?
C32 C33 C38 C25 -9(3) . . . . ?
C34 C33 C38 C37 0.0 . . . . ?
C32 C33 C38 C37 175(2) . . . . ?
C37 C38 C25 C26 -171.0(19) . . . . ?
C33 C38 C25 C26 13(3) . . . . ?
C37 C38 C25 S2 15(3) . . . . ?
C33 C38 C25 S2 -160.3(16) . . . . ?
C38 C25 C26 C27 168(2) . . . . ?
S2 C25 C26 C27 -19(3) . . . . ?
C38 C25 C26 C31 -4(3) . . . . ?
S2 C25 C26 C31 169.6(14) . . . . ?
C31 C26 C27 C28 0.0 . . . . ?
C25 C26 C27 C28 -172(2) . . . . ?
C26 C27 C28 C29 0.0 . . . . ?
C27 C28 C29 C30 0.0 . . . . ?
C28 C29 C30 C31 0.0 . . . . ?
C29 C30 C31 C26 0.0 . . . . ?
C29 C30 C31 C32 -179(2) . . . . ?
C27 C26 C31 C30 0.0 . . . . ?
C25 C26 C31 C30 172(2) . . . . ?
C27 C26 C31 C32 179(2) . . . . ?
C25 C26 C31 C32 -9(3) . . . . ?
C33 C32 C31 C30 -167.9(17) . . . . ?
C39 C32 C31 C30 14(3) . . . . ?
C33 C32 C31 C26 13(3) . . . . ?
C39 C32 C31 C26 -165.1(17) . . . . ?
C38 C25 S2 O2 152(3) . . . . ?
C26 C25 S2 O2 -21(4) . . . . ?
C38 C25 S2 O3 -67(3) . . . . ?
C26 C25 S2 O3 119(2) . . . . ?
C38 C25 S2 C49 44(3) . . . . ?
C26 C25 S2 C49 -129(2) . . . . ?
C50 C49 S2 O2 -82(3) . . . . ?
C62 C49 S2 O2 97(3) . . . . ?
C50 C49 S2 O3 147(2) . . . . ?
C62 C49 S2 O3 -33(2) . . . . ?
C50 C49 S2 C25 39(2) . . . . ?
C62 C49 S2 C25 -142(2) . . . . ?
C14 C1 S1 S1 61(4) . . . 3_655 ?
C2 C1 S1 S1 -125(4) . . . 3_655 ?
C14 C1 S1 O1 -106.4(14) . . . 3_655 ?
C2 C1 S1 O1 67.5(16) . . . 3_655 ?
S1 C1 S1 O1 -167(5) 3_655 . . 3_655 ?
C14 C1 S1 C1 134.4(11) . . . 3_655 ?
C2 C1 S1 C1 -51.7(8) . . . 3_655 ?
S1 C1 S1 C1 73(4) 3_655 . . 3_655 ?
C14 C1 S1 O1 42.7(14) . . . . ?
C2 C1 S1 O1 -143.5(10) . . . . ?
S1 C1 S1 O1 -18(4) 3_655 . . . ?
S1 O1 S1 O1 -154(18) 3_655 . . 3_655 ?
S1 O1 S1 C1 73(15) 3_655 . . . ?
S1 O1 S1 C1 -27(15) 3_655 . . 3_655 ?
